data_4300189
loop_
_publ_author_name
'Bim Graham'
'Martin J. Grannas'
'Milton T. W. Hearn'
'Christopher M. Kepert'
'Leone Spiccia'
'Brian W. Skelton'
'Allan H. White'

_publ_contact_author_address
;
   Department of Chemistry
   University of Western Australia
   Nedlands
   Western Australia 6907
   Australia
;
_publ_contact_author_email bws@crystal.uwa.edu.au
_publ_contact_author_fax (+61)_08_9380_1118
_publ_contact_author_name 'Skelton, B. W.'
_publ_contact_author_phone (+61)_08-9380_3481
_publ_section_title
;
Coordination Chemistry of a Novel Tetramacrocyclic Ligand Derived from
1,4,7-Triazacyclononane: Synthesis, Structure, and Properties of
Nickel(II) and Copper(II) Complexes
;
_journal_name_full 'Inorganic Chemistry'
_journal_page_first 1092
_journal_page_last 1099
_journal_paper_doi 10.1021/ic991082z
_journal_volume 39
_journal_year 2000
_chemical_formula_sum 'C34 H70 Cl4 N12 Ni2 O18'
_chemical_formula_weight 1194.21
_space_group_IT_number 14
_symmetry_cell_setting monoclinic
_symmetry_space_group_name_Hall '-P 2ybc'
_symmetry_space_group_name_H-M 'P 1 21/c 1'
_cell_angle_alpha 90.00000
_cell_angle_beta 100.57(2)
_cell_angle_gamma 90.000(9)
_cell_formula_units_Z 2
_cell_length_a 9.497(3)
_cell_length_b 13.665(5)
_cell_length_c 19.355(6)
_cell_measurement_reflns_used 8
_cell_measurement_temperature 293
_cell_measurement_theta_max 17.4
_cell_measurement_theta_min 15.5
_cell_volume 2469.2(14)
_computing_cell_refinement 'Enraf Nonius software'
_computing_data_collection 'Enraf Nonius software'
_computing_data_reduction 'xtal ADDREF'
_computing_molecular_graphics xtal
_computing_publication_material 'xtal BONDLA CIFIO'
_computing_structure_refinement xtal
_computing_structure_solution xtal
_diffrn_ambient_temperature 293
_diffrn_measurement_device_type
;
        CAD4 diffractometer
;
_diffrn_measurement_method '2\q-\w scans'
_diffrn_radiation_detector 'single counter'
_diffrn_radiation_monochromator graohite
_diffrn_radiation_source 'sealed tube'
_diffrn_radiation_type 'Mo K\a'
_diffrn_radiation_wavelength .71073
_diffrn_reflns_av_R_equivalents .022
_diffrn_reflns_av_sigmaI/netI .049
_diffrn_reflns_limit_h_max 0
_diffrn_reflns_limit_h_min -11
_diffrn_reflns_limit_k_max 0
_diffrn_reflns_limit_k_min -16
_diffrn_reflns_limit_l_max 22
_diffrn_reflns_limit_l_min -22
_diffrn_reflns_number 4516
_diffrn_reflns_theta_max 24.97
_diffrn_reflns_theta_min 1.83
_diffrn_standards_decay_% 0
_diffrn_standards_interval_time 600
_diffrn_standards_number 8
_exptl_absorpt_coefficient_mu 1.062
_exptl_absorpt_correction_T_max .87
_exptl_absorpt_correction_T_min .83
_exptl_absorpt_correction_type gaussian
_exptl_absorpt_process_details
;
 XTAL absorb
;
_exptl_crystal_density_diffrn 1.606
_exptl_crystal_description prism
_exptl_crystal_F_000 1252
_exptl_crystal_size_max 0.40
_exptl_crystal_size_mid 0.30
_exptl_crystal_size_min 0.10
_refine_diff_density_max .683
_refine_diff_density_min -.592
_refine_ls_extinction_coef 133(548)
_refine_ls_extinction_expression Eq22_p292_"Cryst._Comp."_Munksgaard_1970
_refine_ls_extinction_method Zachariasen
_refine_ls_goodness_of_fit_all 1.931
_refine_ls_goodness_of_fit_ref 2.321
_refine_ls_hydrogen_treatment noref
_refine_ls_matrix_type full
_refine_ls_number_constraints 0
_refine_ls_number_parameters 317
_refine_ls_number_reflns 2484
_refine_ls_number_restraints 0
_refine_ls_R_factor_all .111
_refine_ls_R_factor_gt .063
_refine_ls_shift/su_max .06
_refine_ls_shift/su_mean .004
_refine_ls_structure_factor_coef F
_refine_ls_weighting_scheme calc
_refine_ls_wR_factor_all .078
_refine_ls_wR_factor_ref .070
_reflns_d_resolution_high .842
_reflns_d_resolution_low 11.099
_reflns_limit_h_max 11
_reflns_limit_h_min 0
_reflns_limit_k_max 16
_reflns_limit_k_min 0
_reflns_limit_l_max 22
_reflns_limit_l_min -22
_reflns_number_gt 4188
_reflns_number_total 4188
_reflns_threshold_expression 'I    > 3.00 sig(I   )'
_cod_original_sg_symbol_Hall -p_2ybc
_cod_database_code 4300189

loop_
_symmetry_equiv_pos_as_xyz
+x,+y,+z
-x,1/2+y,1/2-z
-x,-y,-z
+x,1/2-y,1/2+z

loop_
_atom_site_label
_atom_site_fract_x
_atom_site_fract_y
_atom_site_fract_z
_atom_site_U_iso_or_equiv
_atom_site_adp_type
_atom_site_calc_flag
_atom_site_calc_attached_atom
_atom_site_occupancy
_atom_site_disorder_assembly
_atom_site_disorder_group
C1 .8660(8) .5470(5) .4889(4) .041(4) Uani ? ? 1.00000 ? ?
C2 .9225(9) .5086(6) .5545(4) .044(4) Uani ? ? 1.00000 ? ?
C3 1.0536(9) .4609(6) .5644(4) .050(5) Uani ? ? 1.00000 ? ?
Ni .76985(10) .74288(7) .59491(4) .0360(5) Uani ? ? 1.00000 ? ?
C11 .7157(9) .5839(6) .4700(4) .051(5) Uani ? ? 1.00000 ? ?
N11 .6821(7) .6833(4) .4907(3) .041(3) Uani ? ? 1.00000 ? ?
C12 .5236(8) .6872(6) .4817(4) .052(5) Uani ? ? 1.00000 ? ?
C13 .4755(8) .6644(6) .5500(4) .052(5) Uani ? ? 1.00000 ? ?
N14 .5493(7) .7277(4) .6050(3) .045(3) Uani ? ? 1.00000 ? ?
C15 .4914(10) .8277(7) .6032(5) .064(6) Uani ? ? 1.00000 ? ?
C16 .5498(10) .8974(7) .5589(5) .065(6) Uani ? ? 1.00000 ? ?
N17 .6932(7) .8716(5) .5424(3) .052(4) Uani ? ? 1.00000 ? ?
C18 .6965(10) .8607(7) .4662(5) .066(6) Uani ? ? 1.00000 ? ?
C19 .7334(9) .7576(7) .4456(4) .054(5) Uani ? ? 1.00000 ? ?
C21 .8468(9) .5205(6) .6172(4) .048(4) Uani ? ? 1.00000 ? ?
N21 .8729(6) .6182(5) .6504(3) .040(3) Uani ? ? 1.00000 ? ?
C22 1.0297(9) .6392(6) .6684(4) .051(5) Uani ? ? 1.00000 ? ?
C23 1.0811(9) .7013(7) .6139(5) .057(5) Uani ? ? 1.00000 ? ?
N24 .9855(7) .7848(5) .5928(3) .054(4) Uani ? ? 1.00000 ? ?
C25 1.0172(10) .8676(7) .6436(6) .084(7) Uani ? ? 1.00000 ? ?
C26 .9565(12) .8566(9) .7083(6) .093(8) Uani ? ? 1.00000 ? ?
N27 .8191(8) .8011(5) .6961(3) .057(4) Uani ? ? 1.00000 ? ?
C28 .8147(11) .7223(9) .7477(4) .084(7) Uani ? ? 1.00000 ? ?
C29 .8118(9) .6213(7) .7157(4) .056(6) Uani ? ? 1.00000 ? ?
Cl1 1.1401(3) .8547(2) .42381(15) .0717(16) Uani ? ? 1.00000 ? ?
O11 1.2603(12) .8953(11) .4114(7) .221(12) Uani ? ? 1.00000 ? ?
O12 1.1457(14) .7630(8) .4427(10) .266(16) Uani ? ? 1.00000 ? ?
O13 1.0340(14) .8787(10) .3767(7) .258(12) Uani ? ? 1.00000 ? ?
O14 1.119(2) .9088(13) .4806(7) .31(2) Uani ? ? 1.00000 ? ?
Cl2 .4352(5) .5119(4) .7345(2) .140(3) Uani ? ? 1.00000 ? ?
O21 .5389(11) .5233(8) .7934(4) .158(8) Uani ? ? 1.00000 ? ?
O22 .3178(11) .4689(10) .7443(6) .241(12) Uani ? ? 1.00000 ? ?
O23 .4088(14) .5843(15) .6903(7) .314(18) Uani ? ? 1.00000 ? ?
O24 .5204(16) .4522(17) .6993(11) .34(2) Uani ? ? 1.00000 ? ?
O01 .373(4) .774(2) .7832(11) .57(4) Uani ? ? 1.00000 ? ?
H3 1.08926 .43128 .60848 .06700 Uiso ? ? 1.00000 ? ?
H11a .65498 .53917 .49177 .06700 Uiso ? ? 1.00000 ? ?
H11b .68486 .57688 .42025 .06700 Uiso ? ? 1.00000 ? ?
H12a .47707 .64485 .44527 .06500 Uiso ? ? 1.00000 ? ?
H12b .48914 .75436 .46667 .06500 Uiso ? ? 1.00000 ? ?
H13a .49468 .59808 .56106 .06200 Uiso ? ? 1.00000 ? ?
H13b .37349 .67550 .54573 .06200 Uiso ? ? 1.00000 ? ?
H14 .54514 .69651 .64890 .05900 Uiso ? ? 1.00000 ? ?
H15a .51202 .85573 .65176 .08900 Uiso ? ? 1.00000 ? ?
H15b .38890 .82892 .59029 .08900 Uiso ? ? 1.00000 ? ?
H16a .55568 .96127 .58174 .07600 Uiso ? ? 1.00000 ? ?
H16b .48135 .90276 .51646 .07600 Uiso ? ? 1.00000 ? ?
H17 .76039 .92300 .55802 .07000 Uiso ? ? 1.00000 ? ?
H18a .76200 .90603 .45109 .08800 Uiso ? ? 1.00000 ? ?
H18b .60227 .87483 .43845 .08800 Uiso ? ? 1.00000 ? ?
H19a .83853 .75460 .45402 .07000 Uiso ? ? 1.00000 ? ?
H19b .69930 .74643 .39812 .07000 Uiso ? ? 1.00000 ? ?
H21a .74625 .50984 .60266 .05800 Uiso ? ? 1.00000 ? ?
H21b .88258 .47080 .65154 .05800 Uiso ? ? 1.00000 ? ?
H22a 1.08262 .57774 .67325 .05900 Uiso ? ? 1.00000 ? ?
H22b 1.05251 .67237 .71238 .05900 Uiso ? ? 1.00000 ? ?
H23a 1.08285 .65870 .57349 .08300 Uiso ? ? 1.00000 ? ?
H23b 1.17619 .72132 .63131 .08300 Uiso ? ? 1.00000 ? ?
H24 .99258 .80647 .54531 .07200 Uiso ? ? 1.00000 ? ?
H25a .98090 .92619 .61659 .09400 Uiso ? ? 1.00000 ? ?
H25b 1.11917 .87322 .65308 .09400 Uiso ? ? 1.00000 ? ?
H26a .93954 .92510 .72211 .12400 Uiso ? ? 1.00000 ? ?
H26b 1.02696 .83009 .74207 .12400 Uiso ? ? 1.00000 ? ?
H27 .74111 .84266 .70413 .07800 Uiso ? ? 1.00000 ? ?
H28a .73553 .73065 .77057 .09700 Uiso ? ? 1.00000 ? ?
H28b .90149 .72630 .78294 .09700 Uiso ? ? 1.00000 ? ?
H29a .71075 .60260 .70321 .07600 Uiso ? ? 1.00000 ? ?
H29b .85850 .57653 .74823 .07600 Uiso ? ? 1.00000 ? ?

loop_
_atom_site_aniso_label
_atom_site_aniso_U_11
_atom_site_aniso_U_22
_atom_site_aniso_U_33
_atom_site_aniso_U_12
_atom_site_aniso_U_13
_atom_site_aniso_U_23
C1 .056(5) .028(4) .038(4) .005(4) .004(4) -.007(4)
C2 .054(5) .033(4) .046(5) .006(4) .012(4) -.005(4)
C3 .075(6) .034(5) .039(4) .011(4) .008(4) .000(4)
Ni .0424(5) .0323(6) .0336(5) .0029(5) .0075(4) -.0018(5)
C11 .057(5) .048(5) .046(5) .010(4) .001(4) -.012(4)
N11 .046(4) .041(4) .035(3) .006(3) .005(3) -.006(3)
C12 .046(5) .059(6) .048(5) .006(4) -.001(4) -.012(4)
C13 .042(5) .052(5) .063(5) -.002(4) .009(4) -.003(5)
N14 .054(4) .042(4) .039(3) .001(3) .009(3) .003(3)
C15 .065(6) .053(6) .077(6) .021(5) .020(5) -.002(5)
C16 .072(7) .053(6) .075(6) .030(5) .023(5) .009(5)
N17 .069(5) .033(4) .056(4) .001(3) .014(4) .003(3)
C18 .095(7) .052(6) .058(6) .020(5) .029(5) .022(5)
C19 .076(6) .055(6) .035(4) .014(5) .018(4) .002(5)
C21 .057(5) .042(5) .044(4) .001(4) .009(4) .007(4)
N21 .048(4) .044(4) .029(3) .011(3) .011(3) .005(3)
C22 .051(5) .056(6) .044(5) .018(4) .002(4) -.006(4)
C23 .043(5) .060(6) .070(6) -.003(4) .015(4) -.020(5)
N24 .052(4) .044(4) .069(5) -.002(3) .020(4) -.008(4)
C25 .061(7) .056(7) .127(9) -.005(5) .000(6) -.028(7)
C26 .080(8) .104(10) .090(8) -.001(7) .004(7) -.048(7)
N27 .059(5) .064(5) .046(4) .017(4) .004(4) -.022(4)
C28 .095(8) .120(10) .039(5) .046(7) .017(5) -.009(6)
C29 .061(6) .074(7) .038(5) .019(5) .020(4) .013(5)
Cl1 .0598(16) .0693(19) .0799(18) -.0120(13) -.0035(13) .0177(15)
O11 .146(10) .240(15) .296(15) -.105(10) .092(10) -.001(12)
O12 .205(13) .077(8) .51(3) .012(8) .049(14) .107(13)
O13 .232(13) .177(12) .274(14) .021(10) -.195(12) -.033(11)
O14 .53(3) .25(2) .168(13) -.04(2) .148(17) -.010(13)
Cl2 .105(3) .214(5) .092(3) -.047(3) -.003(2) .063(3)
O21 .153(9) .212(12) .091(6) -.099(8) -.024(6) .036(7)
O22 .116(8) .349(18) .229(12) -.127(10) -.041(8) .208(12)
O23 .182(13) .49(3) .238(14) -.145(16) -.042(11) .283(19)
O24 .152(13) .45(3) .38(2) .072(16) -.057(15) -.27(2)
O01 .85(6) .54(4) .24(2) -.34(5) -.13(3) .02(2)

loop_
_atom_type_symbol
_atom_type_description
_atom_type_oxidation_number
_atom_type_number_in_cell
_atom_type_scat_dispersion_real
_atom_type_scat_dispersion_imag
_atom_type_scat_source
Ni ? 0 4 .284973 1.113 'Int Tables Vol IV Tables 2.2B and 2.3.1'
C ? 0 68 .002014 .002014 'Int Tables Vol IV Tables 2.2B and 2.3.1'
O ? 0 36 .007996 .005981 'Int Tables Vol IV Tables 2.2B and 2.3.1'
H ? 0 140 0 0 'Int Tables Vol IV Tables 2.2B and 2.3.1'
Cl ? 0 8 .132019 .158997 'Int Tables Vol IV Tables 2.2B and  2.3.1'
N ? 0 24 .004028 .002991 'Int Tables Vol IV Tables 2.2B and 2.3.1'

loop_
_diffrn_attenuator_code
_diffrn_attenuator_scale
? ?

loop_
_geom_angle_atom_site_label_1
_geom_angle_atom_site_label_2
_geom_angle_atom_site_label_3
_geom_angle_site_symmetry_1
_geom_angle_site_symmetry_2
_geom_angle_site_symmetry_3
_geom_angle
_geom_angle_publ_flag
C2 C1 C11 . . . 122.9(8) ?
C2 C1 C3 . . '3 766' 118.4(7) ?
C11 C1 C3 . . '3 766' 118.2(7) ?
C1 C2 C3 . . . 119.4(8) ?
C1 C2 C21 . . . 121.8(7) ?
C3 C2 C21 . . . 118.8(7) ?
C2 C3 H3 . . . 119.2(8) ?
C2 C3 C1 . . '3 766' 122.2(7) ?
H3 C3 C1 . . '3 766' 118.6(8) ?
N11 Ni N14 . . . 80.5(2) ?
N11 Ni N17 . . . 80.0(2) ?
N11 Ni N21 . . . 103.1(2) ?
N11 Ni N24 . . . 106.6(2) ?
N11 Ni N27 . . . 170.8(3) ?
N14 Ni N17 . . . 82.4(2) ?
N14 Ni N21 . . . 103.9(2) ?
N14 Ni N24 . . . 169.2(2) ?
N14 Ni N27 . . . 90.3(3) ?
N17 Ni N21 . . . 173.3(2) ?
N17 Ni N24 . . . 90.8(3) ?
N17 Ni N27 . . . 97.7(2) ?
N21 Ni N24 . . . 82.6(2) ?
N21 Ni N27 . . . 80.2(2) ?
N24 Ni N27 . . . 82.2(3) ?
C1 C11 N11 . . . 119.4(6) ?
C1 C11 H11a . . . 107.1(7) ?
C1 C11 H11b . . . 108.3(8) ?
N11 C11 H11a . . . 106.5(7) ?
N11 C11 H11b . . . 109.0(7) ?
H11a C11 H11b . . . 105.8(7) ?
Ni N11 C11 . . . 122.0(4) ?
Ni N11 C12 . . . 107.5(5) ?
Ni N11 C19 . . . 100.2(4) ?
C11 N11 C12 . . . 105.5(6) ?
C11 N11 C19 . . . 111.3(6) ?
C12 N11 C19 . . . 110.1(6) ?
N11 C12 C13 . . . 110.7(6) ?
N11 C12 H12a . . . 112.7(7) ?
N11 C12 H12b . . . 109.8(7) ?
C13 C12 H12a . . . 110.4(7) ?
C13 C12 H12b . . . 108.0(7) ?
H12a C12 H12b . . . 105.0(7) ?
C12 C13 N14 . . . 109.7(6) ?
C12 C13 H13a . . . 108.7(7) ?
C12 C13 H13b . . . 110.6(6) ?
N14 C13 H13a . . . 111.1(6) ?
N14 C13 H13b . . . 108.1(7) ?
H13a C13 H13b . . . 108.6(8) ?
Ni N14 C13 . . . 109.8(5) ?
Ni N14 C15 . . . 105.9(5) ?
Ni N14 H14 . . . 108.8(4) ?
C13 N14 C15 . . . 114.1(6) ?
C13 N14 H14 . . . 107.0(6) ?
C15 N14 H14 . . . 111.0(6) ?
N14 C15 C16 . . . 116.1(8) ?
N14 C15 H15a . . . 109.0(7) ?
N14 C15 H15b . . . 112.3(8) ?
C16 C15 H15a . . . 105.8(8) ?
C16 C15 H15b . . . 108.2(8) ?
H15a C15 H15b . . . 104.6(10) ?
C15 C16 N17 . . . 115.5(8) ?
C15 C16 H16a . . . 108.3(9) ?
C15 C16 H16b . . . 106.5(8) ?
N17 C16 H16a . . . 109.2(8) ?
N17 C16 H16b . . . 109.8(9) ?
H16a C16 H16b . . . 107.2(9) ?
Ni N17 C16 . . . 110.1(5) ?
Ni N17 C18 . . . 109.2(5) ?
Ni N17 H17 . . . 108.1(4) ?
C16 N17 C18 . . . 114.9(6) ?
C16 N17 H17 . . . 109.8(7) ?
C18 N17 H17 . . . 104.6(6) ?
N17 C18 C19 . . . 113.6(7) ?
N17 C18 H18a . . . 111.7(8) ?
N17 C18 H18b . . . 110.0(9) ?
C19 C18 H18a . . . 108.9(9) ?
C19 C18 H18b . . . 105.7(8) ?
H18a C18 H18b . . . 106.5(9) ?
N11 C19 C18 . . . 111.4(7) ?
N11 C19 H19a . . . 108.0(7) ?
N11 C19 H19b . . . 112.2(8) ?
C18 C19 H19a . . . 105.7(8) ?
C18 C19 H19b . . . 110.8(8) ?
H19a C19 H19b . . . 108.4(9) ?
C2 C21 N21 . . . 112.0(7) ?
C2 C21 H21a . . . 109.9(7) ?
C2 C21 H21b . . . 108.3(7) ?
N21 C21 H21a . . . 110.1(7) ?
N21 C21 H21b . . . 108.9(6) ?
H21a C21 H21b . . . 107.5(8) ?
Ni N21 C21 . . . 118.2(4) ?
Ni N21 C22 . . . 107.9(5) ?
Ni N21 C29 . . . 100.9(5) ?
C21 N21 C22 . . . 110.8(6) ?
C21 N21 C29 . . . 109.5(6) ?
C22 N21 C29 . . . 108.9(5) ?
N21 C22 C23 . . . 112.5(6) ?
N21 C22 H22a . . . 109.4(7) ?
N21 C22 H22b . . . 110.7(8) ?
C23 C22 H22a . . . 109.0(8) ?
C23 C22 H22b . . . 108.0(8) ?
H22a C22 H22b . . . 107.2(7) ?
C22 C23 N24 . . . 111.7(7) ?
C22 C23 H23a . . . 106.3(8) ?
C22 C23 H23b . . . 109.0(8) ?
N24 C23 H23a . . . 109.9(7) ?
N24 C23 H23b . . . 112.1(8) ?
H23a C23 H23b . . . 107.6(9) ?
Ni N24 C23 . . . 109.4(5) ?
Ni N24 C25 . . . 105.6(5) ?
Ni N24 H24 . . . 109.3(4) ?
C23 N24 C25 . . . 111.5(6) ?
C23 N24 H24 . . . 110.5(7) ?
C25 N24 H24 . . . 110.4(7) ?
N24 C25 C26 . . . 114.7(8) ?
N24 C25 H25a . . . 105.0(9) ?
N24 C25 H25b . . . 105.2(9) ?
C26 C25 H25a . . . 112.3(10) ?
C26 C25 H25b . . . 112.6(10) ?
H25a C25 H25b . . . 106.3(10) ?
C25 C26 N27 . . . 112.6(8) ?
C25 C26 H26a . . . 103.8(10) ?
C25 C26 H26b . . . 107.2(11) ?
N27 C26 H26a . . . 110.0(10) ?
N27 C26 H26b . . . 114.5(11) ?
H26a C26 H26b . . . 108.2(11) ?
Ni N27 C26 . . . 112.5(6) ?
Ni N27 C28 . . . 109.2(5) ?
Ni N27 H27 . . . 109.1(4) ?
C26 N27 C28 . . . 113.4(7) ?
C26 N27 H27 . . . 110.5(7) ?
C28 N27 H27 . . . 101.7(7) ?
N27 C28 C29 . . . 113.0(7) ?
N27 C28 H28a . . . 110.6(10) ?
N27 C28 H28b . . . 108.0(10) ?
C29 C28 H28a . . . 110.2(10) ?
C29 C28 H28b . . . 106.8(10) ?
H28a C28 H28b . . . 108.0(8) ?
N21 C29 C28 . . . 113.2(7) ?
N21 C29 H29a . . . 107.5(6) ?
N21 C29 H29b . . . 110.2(8) ?
C28 C29 H29a . . . 106.4(8) ?
C28 C29 H29b . . . 110.7(7) ?
H29a C29 H29b . . . 108.6(9) ?
O11 Cl1 O12 . . . 117.3(9) ?
O11 Cl1 O13 . . . 110.9(9) ?
O11 Cl1 O14 . . . 100.2(10) ?
O12 Cl1 O13 . . . 115.8(9) ?
O12 Cl1 O14 . . . 107.4(11) ?
O13 Cl1 O14 . . . 102.9(10) ?
O21 Cl2 O22 . . . 115.6(7) ?
O21 Cl2 O23 . . . 118.8(9) ?
O21 Cl2 O24 . . . 94.5(9) ?
O22 Cl2 O23 . . . 111.8(9) ?
O22 Cl2 O24 . . . 113.0(11) ?
O23 Cl2 O24 . . . 100.4(12) ?

loop_
_geom_bond_atom_site_label_1
_geom_bond_atom_site_label_2
_geom_bond_site_symmetry_1
_geom_bond_site_symmetry_2
_geom_bond_distance
_geom_bond_publ_flag
C1 C2 . . 1.388(10) ?
C1 C11 . . 1.495(11) ?
C1 C3 . '3 766' 1.396(12) ?
C2 C3 . . 1.387(12) ?
C2 C21 . . 1.528(12) ?
C3 H3 . . .949(8) ?
Ni N11 . . 2.193(6) ?
Ni N14 . . 2.149(7) ?
Ni N17 . . 2.094(7) ?
Ni N21 . . 2.151(6) ?
Ni N24 . . 2.134(7) ?
Ni N27 . . 2.086(6) ?
C11 N11 . . 1.468(10) ?
C11 H11a . . .986(9) ?
C11 H11b . . .958(7) ?
N11 C12 . . 1.484(10) ?
N11 C19 . . 1.479(11) ?
C12 C13 . . 1.508(12) ?
C12 H12a . . .956(8) ?
C12 H12b . . 1.000(8) ?
C13 N14 . . 1.449(9) ?
C13 H13a . . .941(8) ?
C13 H13b . . .969(8) ?
N14 C15 . . 1.471(11) ?
N14 H14 . . .958(6) ?
C15 C16 . . 1.458(14) ?
C15 H15a . . 1.000(9) ?
C15 H15b . . .960(9) ?
C16 N17 . . 1.497(12) ?
C16 H16a . . .975(10) ?
C16 H16b . . .952(9) ?
N17 C18 . . 1.488(12) ?
N17 H17 . . .960(7) ?
C18 C19 . . 1.522(14) ?
C18 H18a . . .961(10) ?
C18 H18b . . .975(9) ?
C19 H19a . . .983(8) ?
C19 H19b . . .929(7) ?
C21 N21 . . 1.483(10) ?
C21 H21a . . .956(8) ?
C21 H21b . . .967(8) ?
N21 C22 . . 1.494(10) ?
N21 C29 . . 1.485(11) ?
C22 C23 . . 1.503(13) ?
C22 H22a . . .974(8) ?
C22 H22b . . .954(8) ?
C23 N24 . . 1.469(11) ?
C23 H23a . . .978(10) ?
C23 H23b . . .945(8) ?
N24 C25 . . 1.493(12) ?
N24 H24 . . .980(6) ?
C25 C26 . . 1.479(17) ?
C25 H25a . . .983(10) ?
C25 H25b . . .955(9) ?
C26 N27 . . 1.490(14) ?
C26 H26a . . .995(12) ?
C26 H26b . . .920(11) ?
N27 C28 . . 1.474(12) ?
N27 H27 . . .968(7) ?
C28 C29 . . 1.511(15) ?
C28 H28a . . .947(10) ?
C28 H28b . . .970(9) ?
C29 H29a . . .980(8) ?
C29 H29b . . .930(8) ?
Cl1 O11 . . 1.330(13) ?
Cl1 O12 . . 1.304(12) ?
Cl1 O13 . . 1.272(13) ?
Cl1 O14 . . 1.370(16) ?
Cl2 O21 . . 1.372(9) ?
Cl2 O22 . . 1.305(13) ?
Cl2 O23 . . 1.302(18) ?
Cl2 O24 . . 1.41(2) ?

loop_
_geom_contact_atom_site_label_1
_geom_contact_atom_site_label_2
_geom_contact_distance
_geom_contact_site_symmetry_1
_geom_contact_site_symmetry_2
_geom_contact_publ_flag
C1 C1 2.813(10) . '3 766' ?
C1 C2 2.436(12) . '3 766' ?
C1 C3 2.396(10) . . ?
C1 N11 2.558(10) . . ?
C1 C21 2.549(11) . . ?
C1 H3 2.029(8) . '3 766' ?
C1 H11a 2.018(8) . . ?
C1 H11b 2.013(7) . . ?
C2 C2 2.795(12) . '3 766' ?
C2 C3 2.390(11) . '3 766' ?
C2 C11 2.532(11) . . ?
C2 N21 2.496(10) . . ?
C2 C22 2.874(11) . . ?
C2 H3 2.027(8) . . ?
C2 H21a 2.060(9) . . ?
C2 H21b 2.049(8) . . ?
C3 C3 2.732(11) . '3 766' ?
C3 C11 2.481(13) . '3 766' ?
C3 C21 2.510(13) . . ?
Ni C11 3.221(8) . . ?
Ni C12 2.995(7) . . ?
Ni C13 2.971(8) . . ?
Ni C15 2.919(10) . . ?
Ni C16 2.963(9) . . ?
Ni C18 2.941(9) . . ?
Ni C19 2.854(8) . . ?
Ni C21 3.137(8) . . ?
Ni C22 2.972(8) . . ?
Ni C23 2.966(9) . . ?
Ni C25 2.915(9) . . ?
Ni C26 2.991(11) . . ?
Ni C28 2.923(8) . . ?
Ni C29 2.836(8) . . ?
Ni H14 2.6203(12) . . ?
Ni H17 2.5598(13) . . ?
Ni H24 2.6260(11) . . ?
Ni H27 2.5718(11) . . ?
C11 C12 2.350(12) . . ?
C11 C19 2.432(13) . . ?
C11 H12a 2.379(8) . . ?
N11 C13 2.462(11) . . ?
N11 N14 2.807(9) . . ?
N11 N17 2.756(9) . . ?
N11 C18 2.479(11) . . ?
N11 H11a 1.987(6) . . ?
N11 H11b 1.997(6) . . ?
N11 H12a 2.052(6) . . ?
N11 H12b 2.051(6) . . ?
N11 H19a 2.012(7) . . ?
N11 H19b 2.022(6) . . ?
C12 N14 2.418(10) . . ?
C12 C18 2.931(13) . . ?
C12 C19 2.428(12) . . ?
C12 H11a 2.366(8) . . ?
C12 H13a 2.018(8) . . ?
C12 H13b 2.060(8) . . ?
C13 C15 2.451(13) . . ?
C13 H12a 2.047(8) . . ?
C13 H12b 2.051(8) . . ?
C13 H14 1.957(7) . . ?
N14 C16 2.485(11) . . ?
N14 N17 2.795(9) . . ?
N14 H13a 1.992(6) . . ?
N14 H13b 1.977(6) . . ?
N14 H15a 2.030(6) . . ?
N14 H15b 2.039(6) . . ?
C15 N17 2.499(12) . . ?
C15 H14 2.023(9) . . ?
C15 H16a 1.992(10) . . ?
C15 H16b 1.955(10) . . ?
C16 C18 2.516(15) . . ?
C16 H15a 1.980(10) . . ?
C16 H15b 1.980(10) . . ?
C16 H17 2.033(10) . . ?
C16 H18b 2.491(10) . . ?
N17 C19 2.519(11) . . ?
N17 H16a 2.038(7) . . ?
N17 H16b 2.027(6) . . ?
N17 H18a 2.048(6) . . ?
N17 H18b 2.039(6) . . ?
C18 H12b 2.449(10) . . ?
C18 H16b 2.486(10) . . ?
C18 H17 1.964(9) . . ?
C18 H19a 2.023(10) . . ?
C18 H19b 2.046(10) . . ?
C19 H12b 2.428(9) . . ?
C19 H18a 2.047(10) . . ?
C19 H18b 2.018(9) . . ?
C21 C22 2.449(11) . . ?
C21 C29 2.424(12) . . ?
C21 H22a 2.432(8) . . ?
N21 C23 2.492(11) . . ?
N21 N24 2.830(10) . . ?
N21 N27 2.731(10) . . ?
N21 C28 2.502(12) . . ?
N21 H21a 2.021(6) . . ?
N21 H21b 2.016(7) . . ?
N21 H22a 2.036(6) . . ?
N21 H22b 2.036(5) . . ?
N21 H29a 2.010(6) . . ?
N21 H29b 2.006(6) . . ?
C22 N24 2.460(10) . . ?
C22 C28 2.994(14) . . ?
C22 C29 2.424(13) . . ?
C22 H23a 2.010(8) . . ?
C22 H23b 2.019(9) . . ?
C23 C25 2.448(14) . . ?
C23 H22a 2.041(10) . . ?
C23 H22b 2.013(10) . . ?
C23 H24 2.031(9) . . ?
C23 H25b 2.475(10) . . ?
N24 C26 2.502(14) . . ?
N24 N27 2.776(10) . . ?
N24 H23a 2.022(7) . . ?
N24 H23b 2.023(6) . . ?
N24 H25a 1.989(7) . . ?
N24 H25b 1.972(6) . . ?
C25 N27 2.470(13) . . ?
C25 H24 2.051(11) . . ?
C25 H26a 1.970(12) . . ?
C25 H26b 1.959(12) . . ?
C26 C28 2.478(17) . . ?
C26 H25a 2.064(12) . . ?
C26 H25b 2.046(12) . . ?
C26 H27 2.041(12) . . ?
C26 H28b 2.410(12) . . ?
N27 C29 2.489(12) . . ?
N27 O22 2.971(15) . '2 656' ?
N27 H26a 2.055(7) . . ?
N27 H26b 2.050(7) . . ?
N27 H28a 2.013(7) . . ?
N27 H28b 2.000(6) . . ?
C28 H27 1.921(11) . . ?
C28 H29a 2.020(11) . . ?
C28 H29b 2.035(12) . . ?
C29 H22b 2.402(9) . . ?
C29 H28a 2.041(9) . . ?
C29 H28b 2.018(9) . . ?
O11 O12 2.25(2) . . ?
O11 O13 2.143(17) . . ?
O11 O14 2.07(2) . . ?
O12 O13 2.182(19) . . ?
O12 O14 2.15(2) . . ?
O13 O14 2.066(19) . . ?
O13 H28b 2.469(13) . '4 564' ?
O14 H24 2.349(18) . . ?
O21 O22 2.266(14) . . ?
O21 O23 2.302(16) . . ?
O21 O24 2.04(2) . . ?
O22 O23 2.16(2) . . ?
O22 O24 2.26(2) . . ?
O22 H27 2.119(13) . '2 646' ?
O23 O24 2.08(3) . . ?
O23 H14 2.247(18) . . ?
O24 O01 2.64(4) . '2 646' ?
H11a H11b 1.5513(4) . . ?
H12a H12b 1.5513(5) . . ?
H13a H13b 1.5513(4) . . ?
H15a H15b 1.5513(3) . . ?
H16a H16b 1.5514(3) . . ?
H18a H18b 1.5513(5) . . ?
H19a H19b 1.5513(4) . . ?
H21a H21b 1.5513(3) . . ?
H22a H22b 1.5514(4) . . ?
H23a H23b 1.5513(3) . . ?
H25a H25b 1.5514(3) . . ?
H26a H26b 1.5513(4) . . ?
H28a H28b 1.5513(5) . . ?
H29a H29b 1.5513(4) . . ?
